data_1516000
loop_
_publ_author_name
'Solomon, Marissa'
'Sivaguru, J.'
'Jockusch, Steffen'
'Adam, Waldemar'
'Turro, Nicholas J.'

_publ_section_title
;
 Vibrational deactivation of singlet oxygen: does it play a role in
 stereoselectivity during photooxygenation?
;
_journal_issue 5
_journal_name_full
'Photochemical &amp; photobiological sciences : Official journal of the European Photochemistry Association and the European Society for Photobiology'
_journal_page_first 531
_journal_page_last 533
_journal_paper_doi 10.1039/b719387d
_journal_volume 7
_journal_year 2008
_chemical_formula_sum 'C20 H21 N O2'
_chemical_formula_weight 307.38
_chemical_name_systematic
;
?
;
_space_group_IT_number 4
_symmetry_cell_setting monoclinic
_symmetry_space_group_name_Hall 'P 2yb'
_symmetry_space_group_name_H-M 'P 1 21 1'
_atom_sites_solution_hydrogens geom
_atom_sites_solution_primary direct
_atom_sites_solution_secondary difmap
_audit_creation_method SHELXL-97
_cell_angle_alpha 90.00
_cell_angle_beta 105.443(2)
_cell_angle_gamma 90.00
_cell_formula_units_Z 4
_cell_length_a 12.219(2)
_cell_length_b 6.7660(10)
_cell_length_c 20.899(4)
_cell_measurement_reflns_used 2194
_cell_measurement_temperature 243(2)
_cell_measurement_theta_max 23.499
_cell_measurement_theta_min 2.223
_cell_volume 1665.4(5)
_computing_cell_refinement 'Bruker SMART'
_computing_data_collection 'Bruker SMART'
_computing_data_reduction 'Bruker SHELXTL'
_computing_molecular_graphics 'Bruker SHELXTL'
_computing_publication_material 'Bruker SHELXTL'
_computing_structure_refinement 'SHELXL-97 (Sheldrick, 1997)'
_computing_structure_solution 'SHELXS-97 (Sheldrick, 1990)'
_diffrn_ambient_temperature 243(2)
_diffrn_measured_fraction_theta_full 0.911
_diffrn_measured_fraction_theta_max 0.911
_diffrn_measurement_device_type 'CCD area detector'
_diffrn_measurement_method 'phi and omega scans'
_diffrn_radiation_monochromator graphite
_diffrn_radiation_source 'fine-focus sealed tube'
_diffrn_radiation_type MoK\a
_diffrn_radiation_wavelength 0.71073
_diffrn_reflns_av_R_equivalents 0.0541
_diffrn_reflns_av_sigmaI/netI 0.0758
_diffrn_reflns_limit_h_max 15
_diffrn_reflns_limit_h_min -16
_diffrn_reflns_limit_k_max 3
_diffrn_reflns_limit_k_min -8
_diffrn_reflns_limit_l_max 26
_diffrn_reflns_limit_l_min -27
_diffrn_reflns_number 11178
_diffrn_reflns_theta_full 28.23
_diffrn_reflns_theta_max 28.23
_diffrn_reflns_theta_min 1.01
_exptl_absorpt_coefficient_mu 0.079
_exptl_absorpt_correction_T_max 0.9984
_exptl_absorpt_correction_T_min 0.9922
_exptl_absorpt_correction_type none
_exptl_crystal_colour Colourless
_exptl_crystal_density_diffrn 1.226
_exptl_crystal_density_method 'not measured'
_exptl_crystal_F_000 656
_exptl_crystal_size_max 0.10
_exptl_crystal_size_mid 0.10
_exptl_crystal_size_min 0.02
_refine_diff_density_max 0.192
_refine_diff_density_min -0.176
_refine_diff_density_rms 0.038
_refine_ls_abs_structure_details 'Flack H D (1983), Acta Cryst. A39, 876-881'
_refine_ls_abs_structure_Flack 0(3)
_refine_ls_extinction_coef 0.0074(10)
_refine_ls_extinction_expression Fc^*^=kFc[1+0.001xFc^2^\l^3^/sin(2\q)]^-1/4^
_refine_ls_extinction_method SHELXL
_refine_ls_goodness_of_fit_ref 1.005
_refine_ls_hydrogen_treatment mixed
_refine_ls_matrix_type full
_refine_ls_number_parameters 417
_refine_ls_number_reflns 4669
_refine_ls_number_restraints 1
_refine_ls_restrained_S_all 1.005
_refine_ls_R_factor_all 0.1108
_refine_ls_R_factor_gt 0.0457
_refine_ls_shift/su_max 0.371
_refine_ls_shift/su_mean 0.001
_refine_ls_structure_factor_coef Fsqd
_refine_ls_weighting_details 'calc w=1/[\s^2^(Fo^2^)+(0.0385P)^2^+0.0000P] where P=(Fo^2^+2Fc^2^)/3'
_refine_ls_weighting_scheme calc
_refine_ls_wR_factor_gt 0.0881
_refine_ls_wR_factor_ref 0.1034
_reflns_number_gt 2577
_reflns_number_total 4669
_reflns_threshold_expression >2sigma(I)
_cod_data_source_file b719387d.txt
_cod_data_source_block kpas10
_cod_depositor_comments
;
The following automatic conversions were performed:

'_symmetry_cell_setting' value 'Monoclinic' changed to 'monoclinic'
according to
/usr/data/users/saulius/automatic-downloads/retrospective/RSC/lib/dictionaries/cif_core.dic
dictionary named 'cif_core.dic' version 2.4.2 from 2011-04-26.

Automatic conversion script
Id: cif_fix_values 2281 2013-09-26 08:29:07Z andrius 
;
_cod_original_cell_volume 1665.5(5)
_cod_original_sg_symbol_H-M P2(1)
_cod_database_code 1516000

loop_
_symmetry_equiv_pos_as_xyz
'x, y, z'
'-x, y+1/2, -z'

loop_
_atom_site_label
_atom_site_type_symbol
_atom_site_fract_x
_atom_site_fract_y
_atom_site_fract_z
_atom_site_U_iso_or_equiv
_atom_site_adp_type
_atom_site_occupancy
_atom_site_symmetry_multiplicity
_atom_site_calc_flag
_atom_site_refinement_flags
O1 O -0.1209(2) -0.1152(6) 0.51200(16) 0.0557(9) Uani 1 1 d .
O2 O -0.1313(3) -0.4305(5) 0.54445(18) 0.0608(10) Uani 1 1 d .
N N -0.1562(3) -0.1668(6) 0.60888(19) 0.0419(10) Uani 1 1 d .
C1 C -0.1562(3) -0.2741(7) 0.6671(2) 0.0408(12) Uani 1 1 d .
H1 H -0.0860 -0.3211 0.6931 0.049 Uiso 1 1 calc R
C2 C -0.2473(3) -0.3134(6) 0.6879(2) 0.0351(11) Uani 1 1 d .
C3 C -0.3651(3) -0.2512(7) 0.6488(2) 0.0398(12) Uani 1 1 d .
H3 H -0.3555 -0.1720 0.6109 0.048 Uiso 1 1 calc R
C4 C -0.4157(3) -0.1117(8) 0.6914(2) 0.0595(15) Uani 1 1 d .
H4A H -0.4900 -0.0674 0.6658 0.089 Uiso 1 1 calc R
H4B H -0.3662 0.0016 0.7045 0.089 Uiso 1 1 calc R
H4C H -0.4229 -0.1812 0.7307 0.089 Uiso 1 1 calc R
C11 C -0.1350(4) -0.2543(9) 0.5561(3) 0.0456(14) Uani 1 1 d .
C12 C -0.1538(3) 0.0485(6) 0.6061(2) 0.0457(10) Uani 1 1 d .
H12 H -0.2299 0.1024 0.6042 0.055 Uiso 1 1 calc R
C13 C -0.1275(5) 0.0777(8) 0.5388(3) 0.0679(16) Uani 1 1 d .
H13A H -0.1877 0.1551 0.5089 0.081 Uiso 1 1 calc R
H13B H -0.0553 0.1479 0.5447 0.081 Uiso 1 1 calc R
C14 C -0.0665(4) 0.1394(7) 0.6631(2) 0.0678(13) Uani 1 1 d .
H14A H -0.0867 0.1137 0.7041 0.102 Uiso 1 1 calc R
H14B H -0.0637 0.2809 0.6563 0.102 Uiso 1 1 calc R
H14C H 0.0073 0.0822 0.6656 0.102 Uiso 1 1 calc R
C21 C -0.2315(3) -0.4112(7) 0.7537(2) 0.0363(11) Uani 1 1 d .
C22 C -0.1654(3) -0.3209(7) 0.8106(2) 0.0461(12) Uani 1 1 d .
H22A H -0.1316 -0.1983 0.8068 0.055 Uiso 1 1 calc R
C23 C -0.1480(4) -0.4057(9) 0.8723(3) 0.0562(15) Uani 1 1 d .
H23A H -0.1020 -0.3419 0.9099 0.067 Uiso 1 1 calc R
C24 C -0.1976(4) -0.5826(9) 0.8788(2) 0.0547(14) Uani 1 1 d .
H24A H -0.1871 -0.6398 0.9210 0.066 Uiso 1 1 calc R
C25 C -0.2633(4) -0.6772(8) 0.8232(2) 0.0556(15) Uani 1 1 d .
H25A H -0.2959 -0.8006 0.8275 0.067 Uiso 1 1 calc R
C26 C -0.2814(3) -0.5905(8) 0.7610(2) 0.0474(13) Uani 1 1 d .
H26A H -0.3279 -0.6542 0.7236 0.057 Uiso 1 1 calc R
C31 C -0.4400(3) -0.4266(6) 0.6193(2) 0.0341(11) Uani 1 1 d .
C32 C -0.5503(3) -0.4522(7) 0.6252(2) 0.0432(12) Uani 1 1 d .
H32A H -0.5796 -0.3618 0.6505 0.052 Uiso 1 1 calc R
C33 C -0.6169(3) -0.6062(8) 0.5947(2) 0.0493(14) Uani 1 1 d .
H33A H -0.6907 -0.6204 0.5997 0.059 Uiso 1 1 calc R
C34 C -0.5770(4) -0.7398(9) 0.5570(2) 0.0547(14) Uani 1 1 d .
H34A H -0.6232 -0.8445 0.5358 0.066 Uiso 1 1 calc R
C35 C -0.4679(4) -0.7183(8) 0.5507(2) 0.0513(14) Uani 1 1 d .
H35A H -0.4393 -0.8095 0.5253 0.062 Uiso 1 1 calc R
C36 C -0.4007(3) -0.5636(7) 0.5816(2) 0.0380(12) Uani 1 1 d .
H36A H -0.3266 -0.5511 0.5769 0.046 Uiso 1 1 calc R
O1A O 0.0988(2) 0.4022(5) 0.98199(15) 0.0506(9) Uani 1 1 d .
O2A O 0.1502(2) 0.7061(5) 0.95982(16) 0.0500(9) Uani 1 1 d .
N1A N 0.1433(3) 0.4469(5) 0.88682(18) 0.0358(9) Uani 1 1 d .
C1A C 0.1485(3) 0.5583(6) 0.8297(2) 0.0342(11) Uani 1 1 d .
H1A H 0.0803 0.6099 0.8028 0.041 Uiso 1 1 calc R
C2A C 0.2441(3) 0.5941(6) 0.8121(2) 0.0311(10) Uani 1 1 d .
C3A C 0.3606(3) 0.5216(6) 0.8517(2) 0.0334(11) Uani 1 1 d .
H3A H 0.3487 0.4410 0.8888 0.040 Uiso 1 1 calc R
C4A C 0.4111(3) 0.3864(7) 0.8096(2) 0.0507(13) Uani 1 1 d .
H4AA H 0.3586 0.2794 0.7926 0.076 Uiso 1 1 calc R
H4AB H 0.4821 0.3325 0.8364 0.076 Uiso 1 1 calc R
H4AC H 0.4250 0.4606 0.7728 0.076 Uiso 1 1 calc R
C11A C 0.1329(4) 0.5358(8) 0.9440(3) 0.0387(12) Uani 1 1 d .
C12A C 0.0848(3) 0.2557(5) 0.8786(2) 0.0391(10) Uani 1 1 d .
H12A H 0.0045 0.2740 0.8534 0.047 Uiso 1 1 calc R
C13A C 0.0914(4) 0.2110(7) 0.9500(2) 0.0572(14) Uani 1 1 d .
H13C H 0.0235 0.1396 0.9536 0.069 Uiso 1 1 calc R
H13D H 0.1585 0.1308 0.9701 0.069 Uiso 1 1 calc R
C14A C 0.1399(4) 0.1047(6) 0.8440(2) 0.0561(11) Uani 1 1 d .
H14D H 0.1314 0.1453 0.7984 0.084 Uiso 1 1 calc R
H14E H 0.1038 -0.0227 0.8445 0.084 Uiso 1 1 calc R
H14F H 0.2200 0.0944 0.8668 0.084 Uiso 1 1 calc R
C21A C 0.2330(3) 0.6956(6) 0.7476(2) 0.0315(11) Uani 1 1 d .
C22A C 0.1613(3) 0.6166(8) 0.6899(2) 0.0427(12) Uani 1 1 d .
H22B H 0.1225 0.4980 0.6922 0.051 Uiso 1 1 calc R
C23A C 0.1461(3) 0.7099(8) 0.6291(2) 0.0492(14) Uani 1 1 d .
H23B H 0.0984 0.6537 0.5905 0.059 Uiso 1 1 calc R
C24A C 0.2017(4) 0.8868(8) 0.6254(2) 0.0512(14) Uani 1 1 d .
H24B H 0.1902 0.9535 0.5847 0.061 Uiso 1 1 calc R
C25A C 0.2736(3) 0.9626(7) 0.6818(2) 0.0490(14) Uani 1 1 d .
H25B H 0.3129 1.0804 0.6792 0.059 Uiso 1 1 calc R
C26A C 0.2895(3) 0.8705(7) 0.7421(2) 0.0399(12) Uani 1 1 d .
H26B H 0.3391 0.9264 0.7801 0.048 Uiso 1 1 calc R
C31A C 0.4372(3) 0.6948(6) 0.8827(2) 0.0335(11) Uani 1 1 d .
C32A C 0.5470(3) 0.7166(7) 0.8762(2) 0.0444(12) Uani 1 1 d .
H32B H 0.5754 0.6243 0.8511 0.053 Uiso 1 1 calc R
C33A C 0.6148(4) 0.8728(8) 0.9062(2) 0.0531(15) Uani 1 1 d .
H33B H 0.6885 0.8856 0.9011 0.064 Uiso 1 1 calc R
C34A C 0.5757(4) 1.0083(8) 0.9433(2) 0.0519(14) Uani 1 1 d .
H34B H 0.6221 1.1143 0.9632 0.062 Uiso 1 1 calc R
C35A C 0.4676(3) 0.9888(7) 0.9513(2) 0.0445(13) Uani 1 1 d .
H35B H 0.4404 1.0808 0.9771 0.053 Uiso 1 1 calc R
C36A C 0.3995(3) 0.8332(7) 0.9213(2) 0.0363(11) Uani 1 1 d .
H36B H 0.3261 0.8208 0.9270 0.044 Uiso 1 1 calc R

loop_
_atom_site_aniso_label
_atom_site_aniso_U_11
_atom_site_aniso_U_22
_atom_site_aniso_U_33
_atom_site_aniso_U_23
_atom_site_aniso_U_13
_atom_site_aniso_U_12
O1 0.0624(19) 0.065(2) 0.042(2) 0.001(2) 0.0184(16) -0.0044(18)
O2 0.070(2) 0.057(2) 0.056(2) -0.013(2) 0.0184(18) 0.0007(18)
N 0.055(2) 0.042(2) 0.032(2) 0.006(2) 0.016(2) -0.0033(19)
C1 0.041(3) 0.044(3) 0.033(3) 0.000(3) 0.001(2) -0.002(2)
C2 0.040(3) 0.029(2) 0.033(3) -0.002(3) 0.003(2) -0.007(2)
C3 0.043(2) 0.042(3) 0.035(3) 0.004(3) 0.012(2) 0.005(2)
C4 0.055(3) 0.041(3) 0.077(4) -0.005(3) 0.008(3) 0.006(2)
C11 0.040(3) 0.052(3) 0.041(4) -0.001(4) 0.004(3) -0.007(3)
C12 0.044(2) 0.039(2) 0.055(3) 0.009(2) 0.015(2) 0.002(2)
C13 0.098(4) 0.054(3) 0.053(3) 0.009(3) 0.023(3) -0.008(3)
C14 0.077(3) 0.052(3) 0.070(3) -0.004(3) 0.012(3) -0.002(3)
C21 0.037(3) 0.037(3) 0.035(3) 0.000(3) 0.011(2) 0.005(2)
C22 0.044(3) 0.049(3) 0.044(3) 0.003(3) 0.009(2) 0.007(2)
C23 0.054(3) 0.073(4) 0.040(3) 0.002(3) 0.010(2) 0.017(3)
C24 0.053(3) 0.076(4) 0.038(3) 0.016(3) 0.019(3) 0.019(3)
C25 0.064(3) 0.050(3) 0.056(4) 0.021(3) 0.021(3) 0.006(3)
C26 0.054(3) 0.048(3) 0.038(3) 0.011(3) 0.008(2) -0.005(3)
C31 0.038(3) 0.033(2) 0.027(3) 0.003(2) 0.002(2) 0.003(2)
C32 0.040(3) 0.051(3) 0.040(3) 0.004(3) 0.012(2) 0.004(2)
C33 0.030(3) 0.063(4) 0.052(3) 0.009(3) 0.007(2) -0.007(3)
C34 0.053(3) 0.059(3) 0.049(3) 0.000(3) 0.006(3) -0.017(3)
C35 0.054(3) 0.050(3) 0.045(3) -0.009(3) 0.005(3) 0.000(3)
C36 0.033(2) 0.042(3) 0.038(3) -0.001(3) 0.009(2) 0.003(2)
O1A 0.064(2) 0.054(2) 0.0410(19) 0.0059(19) 0.0265(16) -0.0040(17)
O2A 0.060(2) 0.047(2) 0.045(2) -0.0108(19) 0.0176(16) -0.0106(16)
N1A 0.041(2) 0.033(2) 0.037(2) -0.003(2) 0.0174(18) -0.0002(17)
C1A 0.041(3) 0.034(3) 0.030(3) 0.008(3) 0.014(2) 0.009(2)
C2A 0.038(3) 0.026(2) 0.029(3) -0.006(2) 0.010(2) 0.001(2)
C3A 0.035(2) 0.027(2) 0.038(3) 0.002(3) 0.009(2) 0.000(2)
C4A 0.049(3) 0.041(3) 0.063(3) -0.008(3) 0.016(3) 0.007(2)
C11A 0.034(3) 0.044(3) 0.041(3) 0.007(3) 0.016(2) 0.005(3)
C12A 0.042(2) 0.034(2) 0.045(3) -0.0025(19) 0.018(2) -0.0007(19)
C13A 0.076(3) 0.044(3) 0.060(3) 0.005(3) 0.032(3) -0.004(2)
C14A 0.072(3) 0.033(2) 0.066(3) -0.002(2) 0.022(2) 0.004(2)
C21A 0.030(2) 0.034(3) 0.031(3) -0.001(3) 0.009(2) 0.005(2)
C22A 0.041(3) 0.057(3) 0.032(3) -0.009(3) 0.013(2) -0.004(2)
C23A 0.041(3) 0.076(4) 0.028(3) -0.005(3) 0.006(2) -0.001(3)
C24A 0.056(3) 0.060(3) 0.039(3) 0.017(3) 0.016(3) 0.020(3)
C25A 0.053(3) 0.050(3) 0.047(3) 0.008(3) 0.018(3) 0.002(2)
C26A 0.044(3) 0.040(3) 0.037(3) -0.006(3) 0.012(2) 0.000(2)
C31A 0.032(2) 0.038(3) 0.030(3) 0.008(3) 0.008(2) 0.005(2)
C32A 0.041(3) 0.043(3) 0.049(3) -0.004(3) 0.011(2) 0.001(2)
C33A 0.042(3) 0.060(4) 0.059(3) -0.012(4) 0.017(3) -0.005(3)
C34A 0.042(3) 0.052(3) 0.054(3) -0.015(3) 0.000(3) -0.009(3)
C35A 0.050(3) 0.042(3) 0.039(3) -0.009(3) 0.008(2) 0.004(3)
C36A 0.033(2) 0.041(3) 0.033(3) 0.001(3) 0.006(2) -0.003(2)

loop_
_atom_type_symbol
_atom_type_description
_atom_type_scat_dispersion_real
_atom_type_scat_dispersion_imag
_atom_type_scat_source
C C 0.0033 0.0016 'International Tables Vol C Tables 4.2.6.8 and 6.1.1.4'
H H 0.0000 0.0000 'International Tables Vol C Tables 4.2.6.8 and 6.1.1.4'
N N 0.0061 0.0033 'International Tables Vol C Tables 4.2.6.8 and 6.1.1.4'
O O 0.0106 0.0060 'International Tables Vol C Tables 4.2.6.8 and 6.1.1.4'

loop_
_geom_angle_atom_site_label_1
_geom_angle_atom_site_label_2
_geom_angle_atom_site_label_3
_geom_angle
C11 O1 C13 109.6(4)
C11 N C1 121.8(4)
C11 N C12 113.5(4)
C1 N C12 123.4(4)
C2 C1 N 125.2(4)
C1 C2 C21 118.6(4)
C1 C2 C3 122.0(4)
C21 C2 C3 119.4(4)
C2 C3 C31 112.6(4)
C2 C3 C4 109.3(4)
C31 C3 C4 115.0(3)
O2 C11 N 128.5(6)
O2 C11 O1 121.6(6)
N C11 O1 109.9(5)
N C12 C14 113.2(4)
N C12 C13 100.2(4)
C14 C12 C13 113.3(4)
O1 C13 C12 106.7(4)
C26 C21 C22 117.6(5)
C26 C21 C2 122.6(4)
C22 C21 C2 119.8(4)
C23 C22 C21 121.9(5)
C24 C23 C22 119.9(5)
C23 C24 C25 119.7(5)
C24 C25 C26 120.3(5)
C21 C26 C25 120.5(5)
C36 C31 C32 117.1(4)
C36 C31 C3 119.4(4)
C32 C31 C3 123.4(4)
C33 C32 C31 121.4(5)
C32 C33 C34 120.7(4)
C33 C34 C35 119.0(5)
C36 C35 C34 120.3(5)
C35 C36 C31 121.4(4)
C11A O1A C13A 108.6(4)
C11A N1A C1A 122.1(4)
C11A N1A C12A 109.5(4)
C1A N1A C12A 119.8(3)
C2A C1A N1A 124.2(4)
C1A C2A C21A 117.3(3)
C1A C2A C3A 123.3(4)
C21A C2A C3A 119.2(3)
C4A C3A C2A 110.2(3)
C4A C3A C31A 114.3(3)
C2A C3A C31A 111.1(3)
O2A C11A O1A 122.8(5)
O2A C11A N1A 127.5(5)
O1A C11A N1A 109.6(4)
N1A C12A C13A 99.5(4)
N1A C12A C14A 112.8(3)
C13A C12A C14A 115.2(3)
O1A C13A C12A 105.0(4)
C26A C21A C22A 117.7(4)
C26A C21A C2A 122.8(4)
C22A C21A C2A 119.5(4)
C23A C22A C21A 121.2(5)
C22A C23A C24A 119.7(5)
C25A C24A C23A 119.1(5)
C24A C25A C26A 121.5(5)
C25A C26A C21A 120.7(4)
C32A C31A C36A 117.5(4)
C32A C31A C3A 122.4(4)
C36A C31A C3A 120.0(4)
C33A C32A C31A 120.8(4)
C34A C33A C32A 120.8(4)
C33A C34A C35A 119.7(4)
C34A C35A C36A 119.8(5)
C35A C36A C31A 121.5(4)

loop_
_geom_bond_atom_site_label_1
_geom_bond_atom_site_label_2
_geom_bond_distance
O1 C11 1.360(6)
O1 C13 1.431(6)
O2 C11 1.220(6)
N C11 1.337(6)
N C1 1.417(5)
N C12 1.459(5)
C1 C2 1.324(5)
C2 C21 1.492(5)
C2 C3 1.514(5)
C3 C31 1.524(6)
C3 C4 1.535(6)
C12 C14 1.503(5)
C12 C13 1.535(6)
C21 C26 1.384(6)
C21 C22 1.388(6)
C22 C23 1.375(6)
C23 C24 1.365(7)
C24 C25 1.381(6)
C25 C26 1.389(6)
C31 C36 1.384(5)
C31 C32 1.396(5)
C32 C33 1.370(6)
C33 C34 1.371(6)
C34 C35 1.382(6)
C35 C36 1.380(6)
O1A C11A 1.341(5)
O1A C13A 1.449(6)
O2A C11A 1.202(6)
N1A C11A 1.373(6)
N1A C1A 1.427(5)
N1A C12A 1.466(5)
C1A C2A 1.338(5)
C2A C21A 1.485(5)
C2A C3A 1.525(5)
C3A C4A 1.510(6)
C3A C31A 1.532(6)
C12A C13A 1.503(6)
C12A C14A 1.510(5)
C21A C26A 1.390(6)
C21A C22A 1.396(5)
C22A C23A 1.386(6)
C23A C24A 1.388(7)
C24A C25A 1.368(6)
C25A C26A 1.373(6)
C31A C32A 1.391(5)
C31A C36A 1.392(6)
C32A C33A 1.386(6)
C33A C34A 1.365(6)
C34A C35A 1.380(5)
C35A C36A 1.385(6)
